data_7009989
loop_
_publ_author_name
'Maekawa, Masahiko'
'Konaka, Hisashi'
'Suenaga, Yusaku'
'Kuroda-Sowa, Takayoshi'
'Munakata, Megumu'

_publ_section_title
;
 A variety of one-, two- and three-dimensional copper(I) and silver(I)
 co-ordination polymers assembled by 1,4-bis(4-pyridyl)butadiyne and
 1,4-bis(2-pyridyl)butadiyne
;
_journal_coden_ASTM JCSDAA
_journal_issue 22
_journal_name_full 'Journal of the Chemical Society, Dalton Transactions'
_journal_page_first 4160
_journal_page_last 4166
_journal_paper_doi 10.1039/b005006g
_journal_year 2000
_chemical_formula_moiety 'C14 H8 Ag N3 O3 '
_chemical_formula_sum 'C14 H8 Ag N3 O3'
_chemical_formula_weight 374.10
_space_group_IT_number 2
_symmetry_cell_setting triclinic
_symmetry_Int_Tables_number 2
_symmetry_space_group_name_Hall '-P 1'
_symmetry_space_group_name_H-M 'P -1'
_cell_angle_alpha 95.33(2)
_cell_angle_beta 102.96(3)
_cell_angle_gamma 113.84(2)
_cell_formula_units_Z 2
_cell_length_a 9.918(3)
_cell_length_b 10.625(2)
_cell_length_c 7.398(3)
_cell_measurement_reflns_used 25
_cell_measurement_temperature 296.2
_cell_measurement_theta_max 20.8
_cell_measurement_theta_min 19.2
_cell_volume 680.0(4)
_computing_cell_refinement 'MSC/AFC Diffractometer Control'
_computing_data_collection 'MSC/AFC Diffractometer Control'
_computing_data_reduction 'teXsan Ver. 1.10'
_computing_publication_material 'teXsan Ver. 1.10'
_computing_structure_refinement SHELXL97
_computing_structure_solution SIR88
_diffrn_measurement_device_type 'Rigaku AFC5R'
_diffrn_measurement_method w-2q
_diffrn_radiation_type 'Mo Ka'
_diffrn_radiation_wavelength 0.7107
_diffrn_reflns_av_R_equivalents 0.021
_diffrn_reflns_limit_h_max 12
_diffrn_reflns_limit_h_min 0
_diffrn_reflns_limit_k_max 12
_diffrn_reflns_limit_k_min -13
_diffrn_reflns_limit_l_max 9
_diffrn_reflns_limit_l_min -9
_diffrn_reflns_number 3308
_diffrn_reflns_theta_max 27.51
_diffrn_standards_decay_% 1.60
_diffrn_standards_interval_count 150
_diffrn_standards_number 3
_exptl_absorpt_coefficient_mu 1.491
_exptl_absorpt_correction_T_max 0.742
_exptl_absorpt_correction_T_min 0.699
_exptl_absorpt_correction_type psi-scan
_exptl_absorpt_process_details '(North, Phillips & Mathews, 1968)'
_exptl_crystal_colour yellow
_exptl_crystal_density_diffrn 1.827
_exptl_crystal_density_method 'not measured'
_exptl_crystal_description brick
_exptl_crystal_size_max 0.400
_exptl_crystal_size_mid 0.200
_exptl_crystal_size_min 0.200
_refine_diff_density_max 0.60
_refine_diff_density_min -0.49
_refine_ls_extinction_coef 0.0030
_refine_ls_extinction_expression Fc^*^=kFc[1+0.001xFc^2^\l^3^/sin(2\q)]^-1/4^
_refine_ls_extinction_method SHELXL
_refine_ls_goodness_of_fit_ref 1.060
_refine_ls_hydrogen_treatment refall
_refine_ls_number_parameters 223
_refine_ls_number_reflns 2529
_refine_ls_R_factor_gt 0.0294
_refine_ls_shift/su_max 0.0020
_refine_ls_structure_factor_coef Fsqd
_refine_ls_weighting_details 'w = 1/[\s^2^(Fo^2^) + (0.0282P)^2^+0.5390P] where P=(Fo^2^+2Fc^2^)/3'
_refine_ls_weighting_scheme calc
_refine_ls_wR_factor_ref 0.0734
_reflns_number_gt 2529
_reflns_number_total 3126
_reflns_threshold_expression >2.0sigma(I)
_cod_data_source_file b005006g.txt
_cod_data_source_block 6
_cod_original_sg_symbol_H-M 'P -1         '
_cod_original_formula_sum 'C14 H8 Ag N3 O3 '
_cod_database_code 7009989

loop_
_symmetry_equiv_pos_as_xyz
x,y,z
-x,-y,-z

loop_
_atom_site_label
_atom_site_type_symbol
_atom_site_fract_x
_atom_site_fract_y
_atom_site_fract_z
_atom_site_U_iso_or_equiv
_atom_site_adp_type
_atom_site_occupancy
_atom_site_calc_flag
_atom_site_refinement_flags
_atom_site_disorder_assembly
_atom_site_disorder_group
Ag(1) Ag 0.42306(2) 0.31864(2) 0.81676(3) 0.05548(5) Uani 1.00 d . . .
O(1) O 0.6580(2) 0.5543(2) 0.9258(3) 0.0680(5) Uani 1.00 d . . .
O(2) O 0.7253(3) 0.4001(2) 1.0074(4) 0.1180(7) Uani 1.00 d . . .
O(3) O 0.8872(2) 0.6186(3) 1.0895(3) 0.1044(9) Uani 1.00 d . . .
N(1) N 0.3216(2) 0.1149(2) 0.9110(2) 0.0438(4) Uani 1.00 d . . .
N(2) N 0.3144(2) 0.4124(2) 0.5974(2) 0.0449(4) Uani 1.00 d . . .
N(3) N 0.7605(2) 0.5242(2) 1.0103(3) 0.0501(4) Uani 1.00 d . . .
C(1) C 0.2458(3) 0.1034(2) 1.0412(3) 0.0565(6) Uani 1.00 d . . .
C(2) C 0.1828(3) -0.0178(3) 1.1062(3) 0.0615(6) Uani 1.00 d . . .
C(3) C 0.1994(3) -0.1333(2) 1.0391(3) 0.0558(6) Uani 1.00 d . . .
C(4) C 0.2778(2) -0.1244(2) 0.9064(3) 0.0458(5) Uani 1.00 d . . .
C(5) C 0.3344(2) 0.0000(2) 0.8414(3) 0.0378(4) Uani 1.00 d . . .
C(6) C 0.4087(2) 0.0080(2) 0.6952(3) 0.0439(5) Uani 1.00 d . . .
C(7) C 0.4659(2) 0.0029(2) 0.5704(3) 0.0462(5) Uani 1.00 d . . .
C(8) C 0.0335(2) 0.0701(2) 0.4971(3) 0.0505(6) Uani 1.00 d . . .
C(9) C 0.0943(2) 0.1925(2) 0.4944(3) 0.0520(6) Uani 1.00 d . . .
C(10) C 0.1672(2) 0.3396(2) 0.4889(3) 0.0460(5) Uani 1.00 d . . .
C(11) C 0.0894(3) 0.4015(3) 0.3796(3) 0.0591(7) Uani 1.00 d . . .
C(12) C 0.1637(3) 0.5426(3) 0.3795(4) 0.0639(6) Uani 1.00 d . . .
C(13) C 0.3130(3) 0.6165(2) 0.4879(4) 0.0601(6) Uani 1.00 d . . .
C(14) C 0.3834(3) 0.5487(2) 0.5948(3) 0.0525(6) Uani 1.00 d . . .
H(1) H 0.236(3) 0.180(3) 1.082(4) 0.06853(10) Uiso 1.00 calc . . .
H(2) H 0.130(3) -0.024(3) 1.186(4) 0.06764(10) Uiso 1.00 calc . . .
H(3) H 0.162(3) -0.216(3) 1.084(4) 0.07063(10) Uiso 1.00 calc . . .
H(4) H 0.293(2) -0.197(2) 0.855(3) 0.04947(8) Uiso 1.00 calc . . .
H(5) H -0.018(3) 0.349(3) 0.298(4) 0.0839(1) Uiso 1.00 calc . . .
H(6) H 0.113(3) 0.584(3) 0.300(4) 0.0757(1) Uiso 1.00 calc . . .
H(7) H 0.364(3) 0.706(3) 0.494(4) 0.0871(1) Uiso 1.00 calc . . .
H(8) H 0.481(2) 0.594(2) 0.664(3) 0.04674(8) Uiso 1.00 calc . . .

loop_
_atom_site_aniso_label
_atom_site_aniso_U_11
_atom_site_aniso_U_22
_atom_site_aniso_U_33
_atom_site_aniso_U_12
_atom_site_aniso_U_13
_atom_site_aniso_U_23
Ag(1) 0.06588(8) 0.03619(6) 0.0718(1) 0.02468(6) 0.02682(7) 0.01693(6)
O(1) 0.0742(8) 0.0713(8) 0.070(1) 0.0479(7) 0.0138(8) 0.0093(8)
O(2) 0.207(2) 0.0768(8) 0.150(2) 0.0980(9) 0.112(1) 0.0690(9)
O(3) 0.0482(9) 0.149(2) 0.082(1) 0.017(1) 0.0116(9) 0.010(1)
N(1) 0.0481(7) 0.0339(7) 0.0544(9) 0.0194(6) 0.0200(7) 0.0117(6)
N(2) 0.0448(7) 0.0341(7) 0.0519(9) 0.0128(6) 0.0151(7) 0.0097(6)
N(3) 0.0554(7) 0.0539(8) 0.0583(9) 0.0319(6) 0.0299(7) 0.0208(7)
C(1) 0.065(1) 0.0498(10) 0.068(1) 0.0310(8) 0.0330(10) 0.0131(9)
C(2) 0.067(1) 0.067(1) 0.064(1) 0.0294(10) 0.0393(9) 0.0241(10)
C(3) 0.063(1) 0.0478(10) 0.062(1) 0.0210(9) 0.0271(9) 0.0252(9)
C(4) 0.0500(9) 0.0349(8) 0.056(1) 0.0193(7) 0.0180(8) 0.0133(8)
C(5) 0.0376(8) 0.0326(7) 0.0414(9) 0.0139(6) 0.0100(7) 0.0087(7)
C(6) 0.0488(9) 0.0340(8) 0.050(1) 0.0172(7) 0.0172(8) 0.0098(7)
C(7) 0.0531(9) 0.0338(8) 0.053(1) 0.0166(7) 0.0223(8) 0.0103(7)
C(8) 0.0463(10) 0.0409(10) 0.050(1) 0.0071(8) 0.0149(9) 0.0003(9)
C(9) 0.0460(10) 0.046(1) 0.051(1) 0.0086(8) 0.0149(9) -0.0003(9)
C(10) 0.0474(9) 0.0408(9) 0.046(1) 0.0141(7) 0.0191(8) 0.0035(8)
C(11) 0.053(1) 0.067(1) 0.054(1) 0.0260(10) 0.0108(10) 0.012(1)
C(12) 0.081(1) 0.073(1) 0.059(1) 0.0487(10) 0.026(1) 0.0260(10)
C(13) 0.084(1) 0.0413(9) 0.066(1) 0.0302(9) 0.032(1) 0.0211(9)
C(14) 0.055(1) 0.0365(9) 0.060(1) 0.0136(8) 0.0172(9) 0.0110(8)

loop_
_atom_type_symbol
_atom_type_description
_atom_type_scat_dispersion_real
_atom_type_scat_dispersion_imag
_atom_type_scat_source
Ag Ag -0.897 1.101
;International Tables for Crystallography
(1992, Vol. C, Tables 4.2.6.8 and 6.1.1.4)
;
O O 0.011 0.006
;International Tables for Crystallography
(1992, Vol. C, Tables 4.2.6.8 and 6.1.1.4)
;
N N 0.006 0.003
;International Tables for Crystallography
(1992, Vol. C, Tables 4.2.6.8 and 6.1.1.4)
;
C C 0.003 0.002
;International Tables for Crystallography
(1992, Vol. C, Tables 4.2.6.8 and 6.1.1.4)
;
H H 0.000 0.000
;International Tables for Crystallography
(1992, Vol. C, Table 6.1.1.4)
;

loop_
_geom_angle_atom_site_label_1
_geom_angle_atom_site_label_2
_geom_angle_atom_site_label_3
_geom_angle
_geom_angle_site_symmetry_1
_geom_angle_site_symmetry_2
_geom_angle_site_symmetry_3
_geom_angle_publ_flag
O(1) Ag(1) N(1) 139.69(6) . 1_555 1_555 yes
O(1) Ag(1) N(2) 88.30(6) . 1_555 1_555 yes
N(1) Ag(1) N(2) 130.81(5) . 1_555 1_555 yes
Ag(1) O(1) N(3) 103.1(1) . 1_555 1_555 yes
Ag(1) N(1) C(1) 120.6(2) . 1_555 1_555 yes
Ag(1) N(1) C(5) 122.3(1) . 1_555 1_555 yes
C(1) N(1) C(5) 117.1(2) . 1_555 1_555 yes
Ag(1) N(2) C(10) 121.2(1) . 1_555 1_555 yes
Ag(1) N(2) C(14) 120.9(1) . 1_555 1_555 yes
C(10) N(2) C(14) 116.8(2) . 1_555 1_555 yes
O(1) N(3) O(2) 116.7(2) . 1_555 1_555 yes
O(1) N(3) O(3) 118.7(2) . 1_555 1_555 yes
O(2) N(3) O(3) 124.6(3) . 1_555 1_555 yes
N(1) C(1) C(2) 123.3(3) . 1_555 1_555 yes
C(1) C(2) C(3) 119.5(3) . 1_555 1_555 yes
C(2) C(3) C(4) 118.6(2) . 1_555 1_555 yes
C(3) C(4) C(5) 119.2(2) . 1_555 1_555 yes
N(1) C(5) C(4) 122.3(2) . 1_555 1_555 yes
N(1) C(5) C(6) 118.0(2) . 1_555 1_555 yes
C(4) C(5) C(6) 119.7(2) . 1_555 1_555 yes
C(5) C(6) C(7) 174.6(2) . 1_555 1_555 yes
C(6) C(7) C(7) 178.9(3) . 1_555 2_656 yes
C(8) C(8) C(9) 178.8(3) . 2_556 1_555 yes
C(8) C(9) C(10) 179.3(2) . 1_555 1_555 yes
N(2) C(10) C(9) 116.0(2) . 1_555 1_555 yes
N(2) C(10) C(11) 122.5(2) . 1_555 1_555 yes
C(9) C(10) C(11) 121.5(2) . 1_555 1_555 yes
C(10) C(11) C(12) 119.4(2) . 1_555 1_555 yes
C(11) C(12) C(13) 118.3(3) . 1_555 1_555 yes
C(12) C(13) C(14) 119.3(2) . 1_555 1_555 yes
N(2) C(14) C(13) 123.6(2) . 1_555 1_555 yes

loop_
_geom_bond_atom_site_label_1
_geom_bond_atom_site_label_2
_geom_bond_distance
_geom_bond_site_symmetry_1
_geom_bond_site_symmetry_2
_geom_bond_publ_flag
Ag(1) O(1) 2.532(1) . . yes
Ag(1) N(1) 2.240(2) . . yes
Ag(1) N(2) 2.274(2) . . yes
O(1) N(3) 1.241(3) . . yes
O(2) N(3) 1.217(3) . . yes
O(3) N(3) 1.212(2) . . yes
N(1) C(1) 1.335(3) . . yes
N(1) C(5) 1.345(3) . . yes
N(2) C(10) 1.349(2) . . yes
N(2) C(14) 1.333(3) . . yes
C(1) C(2) 1.371(4) . . yes
C(2) C(3) 1.366(4) . . yes
C(3) C(4) 1.370(4) . . yes
C(4) C(5) 1.390(3) . . yes
C(5) C(6) 1.430(3) . . yes
C(6) C(7) 1.196(3) . . yes
C(7) C(7) 1.372(5) . 2_656 yes
C(8) C(8) 1.373(4) . 2_556 yes
C(8) C(9) 1.197(3) . . yes
C(9) C(10) 1.442(3) . . yes
C(10) C(11) 1.382(4) . . yes
C(11) C(12) 1.378(4) . . yes
C(12) C(13) 1.365(3) . . yes
C(13) C(14) 1.377(4) . . yes

loop_
_geom_contact_atom_site_label_1
_geom_contact_atom_site_label_2
_geom_contact_distance
_geom_contact_site_symmetry_1
_geom_contact_site_symmetry_2
_geom_contact_publ_flag
Ag(1) O(1) 2.532(1) . . ?
Ag(1) O(1) 2.680(2) . 2_667 ?
Ag(1) N(3) 3.293(2) . 2_667 ?
Ag(1) O(3) 3.595(3) . 2_667 ?
O(1) C(1) 3.335(3) . 2_667 ?
O(1) O(1) 3.348(4) . 2_667 ?
O(1) N(2) 3.449(3) . 2_667 ?
O(1) C(12) 3.482(4) . 2_666 ?
O(1) N(1) 3.519(3) . 2_667 ?
O(1) C(13) 3.540(3) . 2_666 ?
O(2) C(4) 3.045(3) . 2_657 ?
O(2) C(3) 3.218(4) . 2_657 ?
O(2) C(12) 3.312(4) . 2_666 ?
O(2) C(14) 3.424(4) . 2_667 ?
O(2) N(2) 3.570(3) . 2_667 ?
O(2) C(13) 3.578(4) . 2_666 ?
O(3) C(3) 3.283(3) . 1_665 ?
O(3) C(10) 3.303(3) . 2_667 ?
O(3) N(2) 3.340(3) . 2_667 ?
O(3) C(9) 3.441(4) . 2_667 ?
O(3) C(12) 3.500(4) . 1_656 ?
O(3) C(11) 3.523(4) . 2_666 ?
O(3) C(12) 3.555(4) . 2_666 ?
N(2) N(3) 3.231(3) . 2_667 ?
N(2) C(14) 3.492(3) . 2_666 ?
N(3) C(12) 3.226(4) . 2_666 ?
N(3) C(11) 3.543(3) . 2_666 ?
N(3) C(14) 3.546(3) . 2_667 ?
C(3) C(7) 3.538(3) . 2_657 ?
C(3) C(6) 3.556(3) . 2_657 ?
C(4) C(6) 3.463(3) . 2_657 ?
C(4) C(5) 3.498(3) . 2_657 ?
C(5) C(5) 3.583(4) . 2_657 ?
C(11) C(12) 3.584(4) . 2_566 ?
C(14) C(14) 3.392(6) . 2_666 ?

loop_
_cod_changelog_entry_id
_cod_changelog_entry_author
_cod_changelog_entry_date
_cod_changelog_entry_text
1 'Vaitkus, Antanas' 2022-05-06T21:50:00+03:00 'Updated bibliographic information.'
2 'Vaitkus, Antanas' 2022-05-07T02:10:00+03:00
;
 Replaced the '&#x00A5;' sequences with backslash symbols ('\')
 in multiple data values.
;
